data_4106796
loop_
_publ_author_name
'Lucas D. DeVries'
'Paul M. Barron'
'Evan P. Hurley'
'Chunhua Hu'
'Wonyoung Choe'

_publ_contact_author_address
; 
New York University
Department of Chemistry
100 Washington Square East Room 1001
New York, NY 10003-6688
USA 
;
_publ_contact_author_name 'Hu, Chunhua'
_publ_section_title
;
 "Nanoscale Lattice Fence" in a Metal-Organic Framework: Interplay between
 Hinged Topology and Highly Anisotropic Thermal Response
;
_journal_name_full 'Journal of the American Chemical Society'
_journal_page_first 14848
_journal_page_last 14851
_journal_paper_doi 10.1021/ja2032822
_journal_volume 133
_journal_year 2011
_chemical_formula_sum 'C40 H26 Cd I2 N8'
_chemical_formula_weight 984.89
_chemical_name_systematic
; 
 ? 
;
_space_group_IT_number 58
_symmetry_cell_setting orthorhombic
_symmetry_space_group_name_Hall '-P 2 2n'
_symmetry_space_group_name_H-M 'P n n m'
_atom_sites_solution_hydrogens geom
_atom_sites_solution_primary direct
_atom_sites_solution_secondary difmap
_audit_creation_method SHELXL-97
_cell_angle_alpha 90.00
_cell_angle_beta 90.00
_cell_angle_gamma 90.00
_cell_formula_units_Z 2
_cell_length_a 8.8045(6)
_cell_length_b 18.2945(13)
_cell_length_c 20.3640(15)
_cell_measurement_reflns_used 6254
_cell_measurement_temperature 200(2)
_cell_measurement_theta_max 25.99
_cell_measurement_theta_min 2.52
_cell_volume 3280.1(4)
_computing_cell_refinement 'Bruker SMART'
_computing_data_collection 'Bruker SMART'
_computing_data_reduction 'Bruker SAINT'
_computing_molecular_graphics 'Bruker SHELXTL'
_computing_publication_material 'Bruker SHELXTL'
_computing_structure_refinement 'Bruker SHELXTL'
_computing_structure_solution 'Bruker SHELXTL'
_diffrn_ambient_temperature 200(2)
_diffrn_measured_fraction_theta_full 0.999
_diffrn_measured_fraction_theta_max 0.999
_diffrn_measurement_device_type 'Bruker SMART APEX CCD area detector'
_diffrn_measurement_method 'omega scans'
_diffrn_radiation_monochromator graphite
_diffrn_radiation_source 'fine-focus sealed tube'
_diffrn_radiation_type MoK\a
_diffrn_radiation_wavelength 0.71073
_diffrn_reflns_av_R_equivalents 0.0506
_diffrn_reflns_av_sigmaI/netI 0.0333
_diffrn_reflns_limit_h_max 10
_diffrn_reflns_limit_h_min -10
_diffrn_reflns_limit_k_max 21
_diffrn_reflns_limit_k_min -22
_diffrn_reflns_limit_l_max 22
_diffrn_reflns_limit_l_min -25
_diffrn_reflns_number 20397
_diffrn_reflns_theta_full 26.04
_diffrn_reflns_theta_max 26.04
_diffrn_reflns_theta_min 1.50
_exptl_absorpt_coefficient_mu 1.297
_exptl_absorpt_correction_T_max 0.9033
_exptl_absorpt_correction_T_min 0.5100
_exptl_absorpt_correction_type numerical
_exptl_absorpt_process_details SADABS
_exptl_crystal_colour red
_exptl_crystal_density_diffrn 0.997
_exptl_crystal_description needle
_exptl_crystal_F_000 952
_exptl_crystal_size_max 0.60
_exptl_crystal_size_mid 0.10
_exptl_crystal_size_min 0.08
_refine_diff_density_max 1.405
_refine_diff_density_min -0.850
_refine_diff_density_rms 0.103
_refine_ls_extinction_method none
_refine_ls_goodness_of_fit_ref 1.011
_refine_ls_hydrogen_treatment constr
_refine_ls_matrix_type full
_refine_ls_number_parameters 143
_refine_ls_number_reflns 3334
_refine_ls_number_restraints 78
_refine_ls_restrained_S_all 1.387
_refine_ls_R_factor_all 0.0636
_refine_ls_R_factor_gt 0.0476
_refine_ls_shift/su_max 0.000
_refine_ls_shift/su_mean 0.000
_refine_ls_structure_factor_coef Fsqd
_refine_ls_weighting_details 'calc w=1/[\s^2^(Fo^2^)+(0.0861P)^2^+0.0000P] where P=(Fo^2^+2Fc^2^)/3'
_refine_ls_weighting_scheme calc
_refine_ls_wR_factor_gt 0.1273
_refine_ls_wR_factor_ref 0.1347
_reflns_number_gt 2542
_reflns_number_total 3334
_reflns_threshold_expression >2sigma(I)
_cod_data_source_file ja2032822_si_003.cif
_cod_data_source_block c7ch19-200kfsq
_cod_original_sg_symbol_H-M 'P n n m '
_cod_database_code 4106796

loop_
_symmetry_equiv_pos_as_xyz
'x, y, z'
'-x, -y, z'
'-x+1/2, y+1/2, -z+1/2'
'x+1/2, -y+1/2, -z+1/2'
'-x, -y, -z'
'x, y, -z'
'x-1/2, -y-1/2, z-1/2'
'-x-1/2, y-1/2, z-1/2'

loop_
_atom_site_label
_atom_site_type_symbol
_atom_site_fract_x
_atom_site_fract_y
_atom_site_fract_z
_atom_site_U_iso_or_equiv
_atom_site_adp_type
_atom_site_occupancy
_atom_site_symmetry_multiplicity
_atom_site_calc_flag
_atom_site_refinement_flags
_atom_site_disorder_assembly
_atom_site_disorder_group
Cd Cd 0.0000 0.0000 0.5000 0.0361(2) Uani 1 4 d S . .
I I -0.29638(7) 0.07428(3) 0.5000 0.0681(3) Uani 1 2 d SU . .
N1 N 0.4248(6) 0.4301(2) 0.5723(2) 0.0474(11) Uani 1 1 d U . .
H1 H 0.4549 0.4612 0.5420 0.057 Uiso 0.50 1 calc PR . .
N2 N 0.5000 0.5000 0.8804(3) 0.0468(16) Uani 1 2 d S . .
N3 N 0.1282(7) 0.1176(3) 0.5000 0.0388(14) Uani 1 2 d S . .
C1 C 0.3593(7) 0.3633(3) 0.5611(3) 0.0496(14) Uani 1 1 d . . .
C2 C 0.3278(8) 0.3301(4) 0.6235(3) 0.0616(17) Uani 1 1 d U . .
H2 H 0.2830 0.2834 0.6302 0.074 Uiso 1 1 calc R . .
C3 C 0.3726(8) 0.3766(4) 0.6706(3) 0.0609(17) Uani 1 1 d U . .
H3 H 0.3646 0.3692 0.7166 0.073 Uiso 1 1 calc R . .
C4 C 0.4349(7) 0.4397(3) 0.6382(3) 0.0499(14) Uani 1 1 d U . .
C5 C 0.5000 0.5000 0.6708(4) 0.052(2) Uani 1 2 d SU . .
C6 C 0.5000 0.5000 0.7428(4) 0.054(2) Uani 1 2 d SU . .
C7 C 0.3656(8) 0.5022(4) 0.7781(3) 0.0646(18) Uani 1 1 d . . .
H7 H 0.2706 0.5037 0.7560 0.078 Uiso 1 1 calc R . .
C8 C 0.3717(8) 0.5022(4) 0.8467(3) 0.0613(17) Uani 1 1 d . . .
H8 H 0.2787 0.5038 0.8704 0.074 Uiso 1 1 calc R . .
C9 C 0.3305(9) 0.3311(4) 0.5000 0.0428(18) Uani 1 2 d SU . .
C10 C 0.2625(9) 0.2558(5) 0.5000 0.0438(18) Uani 1 2 d SU . .
C11 C 0.3351(11) 0.1972(6) 0.4824(4) 0.040(3) Uani 0.50 1 d PU A -1
H11 H 0.4385 0.2018 0.4696 0.047 Uiso 0.50 1 calc PR A -1
C12 C 0.2702(12) 0.1287(6) 0.4812(5) 0.045(3) Uani 0.50 1 d PU A -1
H12 H 0.3289 0.0884 0.4665 0.054 Uiso 0.50 1 calc PR A -1
C13 C 0.0507(14) 0.1753(7) 0.5239(5) 0.053(3) Uani 0.50 1 d PU A -1
H13 H -0.0494 0.1680 0.5400 0.064 Uiso 0.50 1 calc PR A -1
C14 C 0.1128(13) 0.2454(7) 0.5257(5) 0.052(3) Uani 0.50 1 d PU A -1
H14 H 0.0571 0.2852 0.5435 0.063 Uiso 0.50 1 calc PR A -1

loop_
_atom_site_aniso_label
_atom_site_aniso_U_11
_atom_site_aniso_U_22
_atom_site_aniso_U_33
_atom_site_aniso_U_23
_atom_site_aniso_U_13
_atom_site_aniso_U_12
Cd 0.0405(4) 0.0230(4) 0.0450(4) 0.000 0.000 -0.0060(3)
I 0.0515(4) 0.0423(4) 0.1105(6) 0.000 0.000 0.0009(3)
N1 0.058(2) 0.033(2) 0.052(2) 0.0023(18) 0.002(2) -0.011(2)
N2 0.059(4) 0.034(4) 0.048(4) 0.000 0.000 0.007(3)
N3 0.037(3) 0.031(3) 0.049(4) 0.000 0.000 -0.005(3)
C1 0.060(3) 0.033(3) 0.056(4) 0.003(3) 0.003(3) -0.012(3)
C2 0.077(3) 0.049(3) 0.060(3) 0.002(2) 0.004(3) -0.017(3)
C3 0.078(3) 0.049(3) 0.056(3) 0.004(2) 0.002(3) -0.015(3)
C4 0.059(3) 0.040(3) 0.051(3) 0.003(2) 0.002(2) -0.012(2)
C5 0.059(3) 0.046(3) 0.051(3) 0.000 0.000 -0.004(3)
C6 0.060(4) 0.049(4) 0.053(3) 0.000 0.000 -0.008(3)
C7 0.066(4) 0.065(5) 0.063(4) 0.004(3) -0.010(3) -0.008(3)
C8 0.068(4) 0.062(5) 0.055(4) 0.008(3) 0.003(3) -0.001(3)
C9 0.045(3) 0.032(3) 0.051(3) 0.000 0.000 -0.007(3)
C10 0.046(3) 0.038(3) 0.048(3) 0.000 0.000 -0.010(3)
C11 0.039(3) 0.038(4) 0.041(5) -0.002(3) 0.008(3) -0.001(3)
C12 0.046(4) 0.041(4) 0.049(5) -0.002(3) 0.002(3) -0.004(3)
C13 0.052(4) 0.050(4) 0.057(5) -0.007(3) 0.006(3) -0.004(3)
C14 0.052(4) 0.047(4) 0.057(4) -0.007(3) 0.004(3) -0.003(3)

loop_
_atom_type_symbol
_atom_type_description
_atom_type_scat_dispersion_real
_atom_type_scat_dispersion_imag
_atom_type_scat_source
C C 0.0033 0.0016 'International Tables Vol C Tables 4.2.6.8 and 6.1.1.4'
H H 0.0000 0.0000 'International Tables Vol C Tables 4.2.6.8 and 6.1.1.4'
N N 0.0061 0.0033 'International Tables Vol C Tables 4.2.6.8 and 6.1.1.4'
I I -0.4742 1.8119 'International Tables Vol C Tables 4.2.6.8 and 6.1.1.4'
Cd Cd -0.8075 1.2024 'International Tables Vol C Tables 4.2.6.8 and 6.1.1.4'

loop_
_exptl_crystal_face_index_h
_exptl_crystal_face_index_k
_exptl_crystal_face_index_l
_exptl_crystal_face_perp_dist
1.00 0.00 0.00 0.0400
-1.00 0.00 0.00 0.0400
0.00 1.00 0.00 0.0500
0.00 -1.00 0.00 0.0500
0.00 0.00 1.00 0.3000
0.00 0.00 -1.00 0.3000

loop_
_geom_angle_atom_site_label_1
_geom_angle_atom_site_label_2
_geom_angle_atom_site_label_3
_geom_angle
_geom_angle_site_symmetry_1
_geom_angle_site_symmetry_3
N3 Cd N3 180.0 5_556 .
N3 Cd N2 90.0 5_556 7_565
N3 Cd N2 90.0 . 7_565
N3 Cd N2 90.0 5_556 3_546
N3 Cd N2 90.0 . 3_546
N2 Cd N2 180.0 7_565 3_546
N3 Cd I 89.83(14) 5_556 .
N3 Cd I 90.17(14) . .
N2 Cd I 90.0 7_565 .
N2 Cd I 90.0 3_546 .
N3 Cd I 90.17(14) 5_556 5_556
N3 Cd I 89.83(14) . 5_556
N2 Cd I 90.0 7_565 5_556
N2 Cd I 90.0 3_546 5_556
I Cd I 180.0 . 5_556
C4 N1 C1 107.9(5) . .
C4 N1 H1 126.0 . .
C1 N1 H1 126.0 . .
C8 N2 C8 117.5(8) 2_665 .
C8 N2 Cd 121.2(4) 2_665 3_556
C8 N2 Cd 121.2(4) . 3_556
C12 N3 C13 117.5(9) . .
C12 N3 C13 117.5(9) 6_556 6_556
C12 N3 Cd 125.1(6) 6_556 .
C12 N3 Cd 125.1(6) . .
C13 N3 Cd 117.3(6) . .
C13 N3 Cd 117.3(6) 6_556 .
N1 C1 C9 126.8(5) . .
N1 C1 C2 108.2(5) . .
C9 C1 C2 125.1(6) . .
C3 C2 C1 107.9(6) . .
C3 C2 H2 126.0 . .
C1 C2 H2 126.0 . .
C2 C3 C4 107.1(6) . .
C2 C3 H3 126.4 . .
C4 C3 H3 126.4 . .
N1 C4 C5 126.5(6) . .
N1 C4 C3 108.9(5) . .
C5 C4 C3 124.6(6) . .
C4 C5 C4 123.8(8) . 2_665
C4 C5 C6 118.1(4) . .
C4 C5 C6 118.1(4) 2_665 .
C7 C6 C7 117.4(9) 2_665 .
C7 C6 C5 121.3(4) 2_665 .
C7 C6 C5 121.3(4) . .
C6 C7 C8 119.1(7) . .
C6 C7 H7 120.5 . .
C8 C7 H7 120.5 . .
N2 C8 C7 123.4(7) . .
N2 C8 H8 118.3 . .
C7 C8 H8 118.3 . .
C1 C9 C1 125.5(7) 6_556 .
C1 C9 C10 117.2(4) 6_556 .
C1 C9 C10 117.2(4) . .
C11 C10 C14 116.4(9) 6_556 6_556
C11 C10 C14 116.4(9) . .
C11 C10 C9 124.1(7) . .
C11 C10 C9 124.1(7) 6_556 .
C14 C10 C9 119.3(8) 6_556 .
C14 C10 C9 119.3(8) . .
C10 C11 C12 123.5(9) . .
C10 C11 H11 118.3 . .
C12 C11 H11 118.3 . .
N3 C12 C11 121.8(10) . .
N3 C12 H12 119.1 . .
C11 C12 H12 119.1 . .
N3 C13 C14 122.2(10) . .
N3 C13 H13 118.9 . .
C14 C13 H13 118.9 . .
C13 C14 C10 118.2(10) . .
C13 C14 H14 120.9 . .
C10 C14 H14 120.9 . .

loop_
_geom_bond_atom_site_label_1
_geom_bond_atom_site_label_2
_geom_bond_distance
_geom_bond_site_symmetry_2
Cd N3 2.429(6) 5_556
Cd N3 2.429(6) .
Cd N2 2.436(7) 7_565
Cd N2 2.436(7) 3_546
Cd I 2.9421(6) .
Cd I 2.9421(6) 5_556
N1 C4 1.358(8) .
N1 C1 1.371(7) .
N1 H1 0.8800 .
N2 C8 1.322(8) 2_665
N2 C8 1.322(7) .
N2 Cd 2.436(7) 3_556
N3 C12 1.323(12) 6_556
N3 C12 1.323(12) .
N3 C13 1.348(13) .
N3 C13 1.348(13) 6_556
C1 C9 1.399(7) .
C1 C2 1.435(9) .
C2 C3 1.341(9) .
C2 H2 0.9500 .
C3 C4 1.439(8) .
C3 H3 0.9500 .
C4 C5 1.409(7) .
C5 C4 1.409(7) 2_665
C5 C6 1.466(12) .
C6 C7 1.386(9) 2_665
C6 C7 1.386(9) .
C7 C8 1.398(10) .
C7 H7 0.9500 .
C8 H8 0.9500 .
C9 C1 1.399(7) 6_556
C9 C10 1.502(11) .
C10 C11 1.299(13) .
C10 C11 1.299(13) 6_556
C10 C14 1.431(14) 6_556
C10 C14 1.431(14) .
C11 C12 1.377(15) .
C11 H11 0.9500 .
C12 H12 0.9500 .
C13 C14 1.395(17) .
C13 H13 0.9500 .
C14 H14 0.9500 .
